data_4083929
loop_
_publ_author_name
'Bashir, Oumar'
'Piche, Laurence'
'Claverie, Jerome P.'

_publ_section_title
;
 18-Electron Ruthenium Phosphine Sulfonate Catalysts for Olefin Metathesis
;
_journal_issue 14
_journal_name_full Organometallics
_journal_page_first 3695
_journal_paper_doi 10.1021/om500212x
_journal_volume 33
_journal_year 2014
_chemical_formula_sum 'C53 H44 Cl O3.5 P2 Ru S'
_chemical_formula_weight 967.40
_chemical_name_systematic
; 
 ? 
;
_space_group_crystal_system orthorhombic
_space_group_IT_number 61
_space_group_name_Hall '-P 2ac 2ab'
_space_group_name_H-M_alt 'P b c a'
_symmetry_space_group_name_Hall '-P 2ac 2ab'
_symmetry_space_group_name_H-M 'P b c a'
_atom_sites_solution_hydrogens geom
_audit_creation_method SHELXL-2013
_cell_angle_alpha 90
_cell_angle_beta 90
_cell_angle_gamma 90
_cell_formula_units_Z 8
_cell_length_a 21.766(3)
_cell_length_b 18.131(3)
_cell_length_c 22.381(4)
_cell_measurement_reflns_used 2934
_cell_measurement_temperature 200(2)
_cell_measurement_theta_max 21.21
_cell_measurement_theta_min 2.18
_cell_volume 8832(2)
_computing_cell_refinement 'Bruker SAINT'
_computing_data_collection 'Bruker APEX2'
_computing_data_reduction 'Bruker SAINT'
_computing_molecular_graphics 'Bruker SHELXTL'
_computing_publication_material 'Bruker SHELXTL'
_computing_structure_refinement 'SHELXL-2013 (Sheldrick, 2013)'
_computing_structure_solution 'SHELXS-97 (Sheldrick, 2008)'
_diffrn_ambient_temperature 200(2)
_diffrn_detector_area_resol_mean 8.33
_diffrn_measured_fraction_theta_full 1.000
_diffrn_measured_fraction_theta_max 0.989
_diffrn_measurement_device_type 'Bruker AXS APEX diffractometer'
_diffrn_measurement_method '\f and \w scans'
_diffrn_radiation_type MoK\a
_diffrn_radiation_wavelength 0.71073
_diffrn_reflns_av_R_equivalents 0.1554
_diffrn_reflns_av_unetI/netI 0.1229
_diffrn_reflns_Laue_measured_fraction_full 1.000
_diffrn_reflns_Laue_measured_fraction_max 0.989
_diffrn_reflns_limit_h_max 27
_diffrn_reflns_limit_h_min -28
_diffrn_reflns_limit_k_max 22
_diffrn_reflns_limit_k_min -23
_diffrn_reflns_limit_l_max 29
_diffrn_reflns_limit_l_min -28
_diffrn_reflns_number 77382
_diffrn_reflns_point_group_measured_fraction_full 1.000
_diffrn_reflns_point_group_measured_fraction_max 0.989
_diffrn_reflns_theta_full 25.242
_diffrn_reflns_theta_max 27.604
_diffrn_reflns_theta_min 1.722
_exptl_absorpt_coefficient_mu 0.582
_exptl_absorpt_correction_T_max 0.7456
_exptl_absorpt_correction_T_min 0.6842
_exptl_absorpt_correction_type multi-scan
_exptl_absorpt_process_details 'APEX2 (Bruker, 2007)'
_exptl_crystal_colour red
_exptl_crystal_density_diffrn 1.455
_exptl_crystal_description plate
_exptl_crystal_F_000 3976
_exptl_crystal_size_max 0.290
_exptl_crystal_size_mid 0.202
_exptl_crystal_size_min 0.082
_refine_diff_density_max 0.773
_refine_diff_density_min -0.558
_refine_diff_density_rms 0.115
_refine_ls_extinction_method none
_refine_ls_goodness_of_fit_ref 1.006
_refine_ls_hydrogen_treatment constr
_refine_ls_matrix_type full
_refine_ls_number_parameters 568
_refine_ls_number_reflns 10130
_refine_ls_number_restraints 0
_refine_ls_restrained_S_all 1.006
_refine_ls_R_factor_all 0.1424
_refine_ls_R_factor_gt 0.0586
_refine_ls_shift/su_max 0.001
_refine_ls_shift/su_mean 0.000
_refine_ls_structure_factor_coef Fsqd
_refine_ls_weighting_details
; 
 w=1/[\s^2^(Fo^2^)+(0.0461P)^2^+8.0504P] 
 where P=(Fo^2^+2Fc^2^)/3 
;
_refine_ls_weighting_scheme calc
_refine_ls_wR_factor_gt 0.1094
_refine_ls_wR_factor_ref 0.1418
_reflns_Friedel_coverage 0.000
_reflns_number_gt 5332
_reflns_number_total 10130
_reflns_threshold_expression 'I > 2\s(I)'
_cod_data_source_file om500212x_si_002.cif
_cod_data_source_block clav03a
_cod_depositor_comments 'Adding full bibliography for 4083927--4083930.cif.'
_cod_original_formula_sum 'C53 H44 Cl O3.50 P2 Ru S'
_cod_database_code 4083929
_shelx_space_group_comment
; 
The symmetry employed for this shelxl refinement is uniquely defined 
by the following loop, which should always be used as a source of 
symmetry information in preference to the above space-group names. 
They are only intended as comments. 
;
_shelx_estimated_absorpt_t_min 0.849
_shelx_estimated_absorpt_t_max 0.954
_shelxl_version_number 2013-2

loop_
_space_group_symop_operation_xyz
'x, y, z'
'x+1/2, -y+1/2, -z'
'-x, y+1/2, -z+1/2'
'-x+1/2, -y, z+1/2'
'-x, -y, -z'
'-x-1/2, y-1/2, z'
'x, -y-1/2, z-1/2'
'x-1/2, y, -z-1/2'

loop_
_atom_site_label
_atom_site_type_symbol
_atom_site_fract_x
_atom_site_fract_y
_atom_site_fract_z
_atom_site_U_iso_or_equiv
_atom_site_adp_type
_atom_site_occupancy
_atom_site_site_symmetry_order
_atom_site_calc_flag
_atom_site_refinement_flags_posn
_atom_site_refinement_flags_adp
_atom_site_refinement_flags_occupancy
_atom_site_disorder_assembly
_atom_site_disorder_group
Ru1 Ru 0.11900(2) 0.35364(2) 0.16936(2) 0.02331(12) Uani 1 1 d . . . . .
Cl1 Cl 0.01914(6) 0.37086(8) 0.20918(6) 0.0363(3) Uani 1 1 d . . . . .
O1 O 0.07124(14) 0.33187(18) 0.07419(14) 0.0293(8) Uani 1 1 d . . . . .
O2 O 0.08452(15) 0.24024(18) 0.14991(14) 0.0316(8) Uani 1 1 d . . . . .
O3 O 0.01836(16) 0.21278(19) 0.06289(16) 0.0416(10) Uani 1 1 d . . . . .
P1 P 0.20590(6) 0.32642(7) 0.10937(6) 0.0258(3) Uani 1 1 d . . . . .
P2 P 0.13328(6) 0.47828(7) 0.18427(5) 0.0262(3) Uani 1 1 d . . . . .
S1 S 0.07099(6) 0.25137(7) 0.08550(6) 0.0293(3) Uani 1 1 d . . . . .
C1 C 0.1373(2) 0.2147(3) 0.0501(2) 0.0295(12) Uani 1 1 d . . . . .
C2 C 0.1293(2) 0.1564(3) 0.0094(2) 0.0412(14) Uani 1 1 d . . . . .
H2 H 0.0892 0.1406 -0.0015 0.049 Uiso 1 1 calc R U . . .
C3 C 0.1800(3) 0.1230(3) -0.0141(3) 0.0466(16) Uani 1 1 d . . . . .
H3 H 0.1752 0.0833 -0.0414 0.056 Uiso 1 1 calc R U . . .
C4 C 0.2394(3) 0.1467(3) 0.0016(2) 0.0383(13) Uani 1 1 d . . . . .
H4 H 0.2745 0.1232 -0.0149 0.046 Uiso 1 1 calc R U . . .
C5 C 0.2460(2) 0.2046(3) 0.0413(2) 0.0302(12) Uani 1 1 d . . . . .
H5 H 0.2861 0.2203 0.0522 0.036 Uiso 1 1 calc R U . . .
C6 C 0.1953(2) 0.2403(3) 0.0656(2) 0.0261(12) Uani 1 1 d . . . . .
C7 C 0.2834(2) 0.2450(3) 0.1815(2) 0.0328(13) Uani 1 1 d . . . . .
H7 H 0.2523 0.2084 0.1789 0.039 Uiso 1 1 calc R U . . .
C8 C 0.3337(2) 0.2336(3) 0.2187(2) 0.0386(14) Uani 1 1 d . . . . .
H8 H 0.3364 0.1898 0.2419 0.046 Uiso 1 1 calc R U . . .
C9 C 0.3796(3) 0.2857(3) 0.2219(3) 0.0468(16) Uani 1 1 d . . . . .
H9 H 0.4141 0.2776 0.2471 0.056 Uiso 1 1 calc R U . . .
C10 C 0.3756(2) 0.3492(4) 0.1891(3) 0.0524(17) Uani 1 1 d . . . . .
H10 H 0.4074 0.3849 0.1916 0.063 Uiso 1 1 calc R U . . .
C11 C 0.3249(2) 0.3620(3) 0.1516(2) 0.0407(14) Uani 1 1 d . . . . .
H11 H 0.3226 0.4061 0.1289 0.049 Uiso 1 1 calc R U . . .
C12 C 0.2780(2) 0.3096(3) 0.1478(2) 0.0278(12) Uani 1 1 d . . . . .
C13 C 0.2800(2) 0.3798(3) 0.0146(2) 0.0384(14) Uani 1 1 d . . . . .
H13 H 0.3118 0.3502 0.0310 0.046 Uiso 1 1 calc R U . . .
C14 C 0.2900(3) 0.4172(3) -0.0378(3) 0.0468(16) Uani 1 1 d . . . . .
H14 H 0.3286 0.4133 -0.0575 0.056 Uiso 1 1 calc R U . . .
C15 C 0.2442(3) 0.4603(3) -0.0619(2) 0.0475(16) Uani 1 1 d . . . . .
H15 H 0.2509 0.4858 -0.0985 0.057 Uiso 1 1 calc R U . . .
C16 C 0.1883(3) 0.4664(3) -0.0327(2) 0.0405(15) Uani 1 1 d . . . . .
H16 H 0.1569 0.4967 -0.0491 0.049 Uiso 1 1 calc R U . . .
C17 C 0.1778(3) 0.4285(3) 0.0202(2) 0.0333(13) Uani 1 1 d . . . . .
H17 H 0.1393 0.4325 0.0400 0.040 Uiso 1 1 calc R U . . .
C18 C 0.2242(2) 0.3848(3) 0.0439(2) 0.0259(11) Uani 1 1 d . . . . .
C19 C 0.2337(3) 0.5441(3) 0.2456(2) 0.0365(13) Uani 1 1 d . . . . .
H19 H 0.2087 0.5393 0.2802 0.044 Uiso 1 1 calc R U . . .
C20 C 0.2921(2) 0.5748(3) 0.2518(3) 0.0422(15) Uani 1 1 d . . . . .
H20 H 0.3068 0.5902 0.2898 0.051 Uiso 1 1 calc R U . . .
C21 C 0.3281(3) 0.5823(3) 0.2011(3) 0.0482(16) Uani 1 1 d . . . . .
H21 H 0.3679 0.6034 0.2042 0.058 Uiso 1 1 calc R U . . .
C22 C 0.3069(3) 0.5595(3) 0.1466(3) 0.0427(15) Uani 1 1 d . . . . .
H22 H 0.3321 0.5648 0.1122 0.051 Uiso 1 1 calc R U . . .
C23 C 0.2483(2) 0.5286(3) 0.1409(2) 0.0342(13) Uani 1 1 d . . . . .
H23 H 0.2343 0.5133 0.1027 0.041 Uiso 1 1 calc R U . . .
C24 C 0.2102(2) 0.5200(3) 0.1905(2) 0.0269(12) Uani 1 1 d . . . . .
C25 C 0.1179(3) 0.6004(3) 0.1057(2) 0.0362(13) Uani 1 1 d . . . . .
H25 H 0.1564 0.6178 0.1198 0.043 Uiso 1 1 calc R U . . .
C26 C 0.0846(3) 0.6428(3) 0.0657(2) 0.0471(15) Uani 1 1 d . . . . .
H26 H 0.0996 0.6896 0.0534 0.057 Uiso 1 1 calc R U . . .
C27 C 0.0294(3) 0.6167(4) 0.0437(2) 0.0437(15) Uani 1 1 d . . . . .
H27 H 0.0072 0.6447 0.0151 0.052 Uiso 1 1 calc R U . . .
C28 C 0.0069(2) 0.5508(3) 0.0629(2) 0.0400(14) Uani 1 1 d . . . . .
H28 H -0.0317 0.5339 0.0486 0.048 Uiso 1 1 calc R U . . .
C29 C 0.0398(2) 0.5082(3) 0.1032(2) 0.0308(12) Uani 1 1 d . . . . .
H29 H 0.0240 0.4619 0.1158 0.037 Uiso 1 1 calc R U . . .
C30 C 0.0959(2) 0.5331(3) 0.1255(2) 0.0289(12) Uani 1 1 d . . . . .
C31 C 0.0693(2) 0.5846(3) 0.2527(2) 0.0418(15) Uani 1 1 d . . . . .
H31 H 0.0673 0.6122 0.2166 0.050 Uiso 1 1 calc R U . . .
C32 C 0.0454(3) 0.6153(3) 0.3048(3) 0.0500(16) Uani 1 1 d . . . . .
H32 H 0.0269 0.6627 0.3042 0.060 Uiso 1 1 calc R U . . .
C33 C 0.0491(3) 0.5758(4) 0.3569(3) 0.060(2) Uani 1 1 d . . . . .
H33 H 0.0338 0.5964 0.3930 0.073 Uiso 1 1 calc R U . . .
C34 C 0.0752(3) 0.5063(4) 0.3571(2) 0.0541(18) Uani 1 1 d . . . . .
H34 H 0.0774 0.4792 0.3934 0.065 Uiso 1 1 calc R U . . .
C35 C 0.0978(3) 0.4761(3) 0.3052(2) 0.0438(15) Uani 1 1 d . . . . .
H35 H 0.1150 0.4279 0.3060 0.053 Uiso 1 1 calc R U . . .
C36 C 0.0960(2) 0.5148(3) 0.2519(2) 0.0324(13) Uani 1 1 d . . . . .
C37 C 0.1597(2) 0.3298(3) 0.2411(2) 0.0273(12) Uani 1 1 d . . . . .
C38 C 0.2168(2) 0.3554(3) 0.2666(2) 0.0260(11) Uani 1 1 d . . . . .
H38 H 0.2412 0.3936 0.2498 0.031 Uiso 1 1 calc R U . . .
C39 C 0.2319(2) 0.3183(3) 0.3179(2) 0.0286(12) Uani 1 1 d . . . . .
C40 C 0.1809(2) 0.2666(3) 0.3313(2) 0.0299(12) Uani 1 1 d . . . . .
C41 C 0.1690(2) 0.2227(3) 0.3803(2) 0.0356(13) Uani 1 1 d . . . . .
H41 H 0.1971 0.2203 0.4127 0.043 Uiso 1 1 calc R U . . .
C42 C 0.1150(3) 0.1823(3) 0.3811(2) 0.0476(16) Uani 1 1 d . . . . .
H42 H 0.1064 0.1520 0.4147 0.057 Uiso 1 1 calc R U . . .
C43 C 0.0729(3) 0.1846(3) 0.3345(2) 0.0480(16) Uani 1 1 d . . . . .
H43 H 0.0370 0.1549 0.3356 0.058 Uiso 1 1 calc R U . . .
C44 C 0.0844(2) 0.2314(3) 0.2859(2) 0.0384(14) Uani 1 1 d . . . . .
H44 H 0.0555 0.2349 0.2542 0.046 Uiso 1 1 calc R U . . .
C45 C 0.1376(2) 0.2722(3) 0.2843(2) 0.0281(12) Uani 1 1 d . . . . .
C46 C 0.3238(2) 0.3907(3) 0.3446(2) 0.0365(14) Uani 1 1 d . . . . .
H46 H 0.3069 0.4315 0.3237 0.044 Uiso 1 1 calc R U . . .
C47 C 0.3811(3) 0.3965(3) 0.3697(2) 0.0451(15) Uani 1 1 d . . . . .
H47 H 0.4032 0.4414 0.3665 0.054 Uiso 1 1 calc R U . . .
C48 C 0.4066(3) 0.3374(4) 0.3995(2) 0.0489(17) Uani 1 1 d . . . . .
H48 H 0.4466 0.3416 0.4163 0.059 Uiso 1 1 calc R U . . .
C49 C 0.3745(3) 0.2725(4) 0.4049(2) 0.0468(16) Uani 1 1 d . . . . .
H49 H 0.3920 0.2320 0.4258 0.056 Uiso 1 1 calc R U . . .
C50 C 0.3168(3) 0.2665(3) 0.3798(2) 0.0420(15) Uani 1 1 d . . . . .
H50 H 0.2949 0.2213 0.3831 0.050 Uiso 1 1 calc R U . . .
C51 C 0.2902(2) 0.3259(3) 0.3495(2) 0.0332(13) Uani 1 1 d . . . . .
C52 C 0.4918(5) 0.3286(5) 0.0850(5) 0.077(5) Uani 0.5 1 d G . P A -1
H52A H 0.4612 0.3003 0.1075 0.116 Uiso 0.5 1 calc R U P A -1
H52B H 0.5261 0.3415 0.1113 0.116 Uiso 0.5 1 calc R U P A -1
H52C H 0.5069 0.2988 0.0516 0.116 Uiso 0.5 1 calc R U P A -1
C53 C 0.4625(3) 0.3986(6) 0.0611(6) 0.088(5) Uani 0.5 1 d G . P A -1
H53A H 0.4277 0.3860 0.0344 0.105 Uiso 0.5 1 calc R U P A -1
H53B H 0.4464 0.4286 0.0946 0.105 Uiso 0.5 1 calc R U P A -1
O4 O 0.5074(3) 0.4393(4) 0.0291(4) 0.060(3) Uani 0.5 1 d G . P A -1
C54 C 0.4847(4) 0.5062(6) 0.0047(7) 0.103(8) Uani 0.5 1 d G . P A -1
H54A H 0.4691 0.5383 0.0371 0.123 Uiso 0.5 1 calc R U P A -1
H54B H 0.4505 0.4958 -0.0232 0.123 Uiso 0.5 1 calc R U P A -1
C55 C 0.5365(6) 0.5447(6) -0.0283(7) 0.090(6) Uani 0.5 1 d G . P A -1
H55A H 0.5213 0.5911 -0.0453 0.135 Uiso 0.5 1 calc R U P A -1
H55B H 0.5515 0.5128 -0.0605 0.135 Uiso 0.5 1 calc R U P A -1
H55C H 0.5701 0.5552 -0.0004 0.135 Uiso 0.5 1 calc R U P A -1

loop_
_atom_site_aniso_label
_atom_site_aniso_U_11
_atom_site_aniso_U_22
_atom_site_aniso_U_33
_atom_site_aniso_U_23
_atom_site_aniso_U_13
_atom_site_aniso_U_12
Ru1 0.0224(2) 0.0222(2) 0.0253(2) 0.00147(18) -0.00143(17) -0.00059(18)
Cl1 0.0263(7) 0.0428(9) 0.0400(7) 0.0014(6) 0.0043(6) -0.0010(6)
O1 0.0257(19) 0.027(2) 0.0351(19) -0.0016(16) -0.0044(15) 0.0029(15)
O2 0.030(2) 0.030(2) 0.036(2) 0.0076(16) -0.0018(16) -0.0051(16)
O3 0.031(2) 0.035(2) 0.058(2) -0.0101(19) -0.0071(18) -0.0132(18)
P1 0.0260(7) 0.0219(7) 0.0294(7) 0.0014(6) -0.0020(6) -0.0009(6)
P2 0.0275(8) 0.0242(8) 0.0269(7) -0.0007(6) -0.0016(5) 0.0007(6)
S1 0.0255(7) 0.0249(7) 0.0377(7) -0.0025(6) -0.0028(6) -0.0025(6)
C1 0.030(3) 0.022(3) 0.037(3) -0.001(2) -0.003(2) 0.007(2)
C2 0.031(3) 0.034(4) 0.059(4) -0.010(3) -0.001(3) -0.003(3)
C3 0.052(4) 0.034(4) 0.054(4) -0.016(3) -0.005(3) 0.004(3)
C4 0.040(3) 0.027(3) 0.048(3) -0.005(3) 0.003(3) 0.010(3)
C5 0.029(3) 0.031(3) 0.031(3) 0.003(2) -0.002(2) 0.000(2)
C6 0.031(3) 0.017(3) 0.030(3) 0.001(2) -0.006(2) 0.002(2)
C7 0.028(3) 0.033(3) 0.038(3) -0.004(3) 0.000(2) 0.001(2)
C8 0.040(4) 0.035(4) 0.041(3) -0.006(3) -0.008(3) 0.013(3)
C9 0.028(3) 0.050(4) 0.063(4) -0.007(3) -0.016(3) 0.013(3)
C10 0.025(3) 0.056(4) 0.076(4) -0.003(4) -0.019(3) -0.012(3)
C11 0.036(3) 0.028(3) 0.058(4) 0.002(3) -0.007(3) 0.001(3)
C12 0.020(3) 0.031(3) 0.033(3) -0.005(2) 0.002(2) 0.003(2)
C13 0.034(3) 0.034(4) 0.047(3) 0.006(3) 0.013(3) 0.005(3)
C14 0.049(4) 0.042(4) 0.049(4) -0.001(3) 0.012(3) -0.008(3)
C15 0.069(5) 0.045(4) 0.028(3) 0.003(3) 0.003(3) -0.020(4)
C16 0.056(4) 0.030(3) 0.035(3) 0.007(3) -0.014(3) -0.010(3)
C17 0.043(4) 0.030(3) 0.027(3) 0.000(2) -0.004(2) -0.006(3)
C18 0.029(3) 0.019(3) 0.030(3) -0.001(2) 0.001(2) -0.005(2)
C19 0.043(4) 0.030(3) 0.036(3) 0.006(3) -0.001(3) 0.000(3)
C20 0.032(3) 0.035(4) 0.059(4) 0.006(3) -0.016(3) -0.009(3)
C21 0.033(4) 0.032(4) 0.079(5) 0.004(3) -0.014(3) -0.008(3)
C22 0.043(4) 0.028(3) 0.058(4) 0.003(3) 0.009(3) -0.008(3)
C23 0.041(3) 0.023(3) 0.038(3) -0.004(2) 0.000(3) 0.000(3)
C24 0.025(3) 0.019(3) 0.036(3) 0.002(2) -0.001(2) 0.001(2)
C25 0.036(3) 0.035(3) 0.038(3) 0.007(3) -0.005(3) 0.000(3)
C26 0.049(4) 0.045(4) 0.047(3) 0.018(3) 0.003(3) 0.003(3)
C27 0.043(4) 0.059(4) 0.029(3) 0.011(3) 0.001(3) 0.015(3)
C28 0.029(3) 0.053(4) 0.038(3) -0.008(3) -0.007(3) 0.009(3)
C29 0.030(3) 0.026(3) 0.036(3) -0.001(2) -0.004(2) 0.005(2)
C30 0.030(3) 0.032(3) 0.024(3) 0.000(2) -0.001(2) 0.007(3)
C31 0.047(4) 0.041(4) 0.037(3) -0.004(3) 0.000(3) 0.010(3)
C32 0.055(4) 0.044(4) 0.051(4) -0.011(3) 0.003(3) 0.018(3)
C33 0.067(5) 0.077(5) 0.037(4) -0.023(4) 0.008(3) 0.025(4)
C34 0.060(4) 0.072(5) 0.030(3) -0.001(3) 0.008(3) 0.019(4)
C35 0.052(4) 0.046(4) 0.034(3) 0.000(3) 0.009(3) 0.020(3)
C36 0.025(3) 0.037(3) 0.036(3) -0.001(3) 0.001(2) 0.002(3)
C37 0.026(3) 0.029(3) 0.027(3) 0.000(2) 0.000(2) 0.008(2)
C38 0.026(3) 0.024(3) 0.027(3) 0.001(2) 0.001(2) -0.003(2)
C39 0.032(3) 0.023(3) 0.031(3) 0.000(2) 0.000(2) 0.006(2)
C40 0.035(3) 0.028(3) 0.027(3) 0.005(2) -0.004(2) 0.000(2)
C41 0.034(3) 0.042(4) 0.031(3) 0.000(3) -0.005(2) 0.000(3)
C42 0.050(4) 0.049(4) 0.043(3) 0.022(3) 0.004(3) -0.004(3)
C43 0.035(3) 0.062(4) 0.048(4) 0.022(3) 0.001(3) -0.012(3)
C44 0.036(3) 0.048(4) 0.032(3) 0.009(3) -0.004(2) -0.005(3)
C45 0.026(3) 0.028(3) 0.031(3) 0.005(2) 0.001(2) 0.003(2)
C46 0.035(3) 0.045(4) 0.030(3) -0.006(3) -0.004(2) 0.001(3)
C47 0.029(3) 0.053(4) 0.053(4) -0.017(3) 0.002(3) -0.007(3)
C48 0.025(3) 0.083(5) 0.038(3) -0.002(3) -0.011(3) 0.005(3)
C49 0.042(4) 0.061(5) 0.038(3) 0.008(3) -0.010(3) 0.015(3)
C50 0.044(4) 0.053(4) 0.029(3) 0.008(3) -0.005(3) -0.001(3)
C51 0.030(3) 0.046(4) 0.024(3) 0.001(2) -0.001(2) -0.003(3)
C52 0.101(13) 0.040(9) 0.091(11) 0.009(8) 0.058(9) -0.012(8)
C53 0.044(10) 0.113(16) 0.106(13) -0.005(11) 0.030(9) -0.020(10)
O4 0.061(7) 0.058(7) 0.061(6) -0.004(5) 0.004(6) 0.015(6)
C54 0.11(2) 0.101(14) 0.097(13) 0.036(10) -0.066(14) 0.017(14)
C55 0.125(19) 0.062(13) 0.083(13) 0.032(10) -0.006(13) 0.023(13)

loop_
_atom_type_symbol
_atom_type_description
_atom_type_scat_dispersion_real
_atom_type_scat_dispersion_imag
_atom_type_scat_source
C C 0.0033 0.0016 'International Tables Vol C Tables 4.2.6.8 and 6.1.1.4'
H H 0.0000 0.0000 'International Tables Vol C Tables 4.2.6.8 and 6.1.1.4'
O O 0.0106 0.0060 'International Tables Vol C Tables 4.2.6.8 and 6.1.1.4'
P P 0.1023 0.0942 'International Tables Vol C Tables 4.2.6.8 and 6.1.1.4'
S S 0.1246 0.1234 'International Tables Vol C Tables 4.2.6.8 and 6.1.1.4'
Ru Ru -1.2594 0.8363 'International Tables Vol C Tables 4.2.6.8 and 6.1.1.4'
Cl Cl 0.1484 0.1585 'International Tables Vol C Tables 4.2.6.8 and 6.1.1.4'

loop_
_geom_angle_atom_site_label_1
_geom_angle_atom_site_label_2
_geom_angle_atom_site_label_3
_geom_angle
C37 Ru1 O2 96.49(17)
C37 Ru1 P2 92.18(15)
O2 Ru1 P2 167.61(9)
C37 Ru1 Cl1 98.09(15)
O2 Ru1 Cl1 83.47(9)
P2 Ru1 Cl1 86.57(5)
C37 Ru1 P1 93.43(15)
O2 Ru1 P1 88.05(9)
P2 Ru1 P1 100.28(5)
Cl1 Ru1 P1 166.38(5)
C37 Ru1 O1 157.11(17)
O2 Ru1 O1 61.98(11)
P2 Ru1 O1 110.35(8)
Cl1 Ru1 O1 87.61(8)
P1 Ru1 O1 78.99(8)
C37 Ru1 S1 125.94(15)
O2 Ru1 S1 31.25(8)
P2 Ru1 S1 141.81(4)
Cl1 Ru1 S1 89.83(4)
P1 Ru1 S1 77.49(4)
O1 Ru1 S1 31.47(8)
S1 O1 Ru1 90.68(15)
S1 O2 Ru1 97.52(16)
C12 P1 C18 106.6(2)
C12 P1 C6 102.4(2)
C18 P1 C6 95.2(2)
C12 P1 Ru1 117.18(16)
C18 P1 Ru1 120.04(17)
C6 P1 Ru1 111.99(17)
C30 P2 C36 101.5(2)
C30 P2 C24 103.6(2)
C36 P2 C24 101.0(2)
C30 P2 Ru1 111.48(17)
C36 P2 Ru1 114.35(18)
C24 P2 Ru1 122.42(16)
O3 S1 O1 115.0(2)
O3 S1 O2 115.8(2)
O1 S1 O2 107.40(19)
O3 S1 C1 108.0(2)
O1 S1 C1 106.8(2)
O2 S1 C1 102.8(2)
O3 S1 Ru1 147.79(16)
O1 S1 Ru1 57.85(13)
O2 S1 Ru1 51.23(13)
C1 S1 Ru1 103.88(17)
C6 C1 C2 121.7(5)
C6 C1 S1 120.2(4)
C2 C1 S1 118.0(4)
C3 C2 C1 118.9(5)
C3 C2 H2 120.6
C1 C2 H2 120.6
C2 C3 C4 120.8(5)
C2 C3 H3 119.6
C4 C3 H3 119.6
C5 C4 C3 119.2(5)
C5 C4 H4 120.4
C3 C4 H4 120.4
C4 C5 C6 121.5(5)
C4 C5 H5 119.3
C6 C5 H5 119.3
C1 C6 C5 117.9(4)
C1 C6 P1 121.7(4)
C5 C6 P1 120.0(4)
C8 C7 C12 121.0(5)
C8 C7 H7 119.5
C12 C7 H7 119.5
C9 C8 C7 120.0(5)
C9 C8 H8 120.0
C7 C8 H8 120.0
C10 C9 C8 120.2(5)
C10 C9 H9 119.9
C8 C9 H9 119.9
C9 C10 C11 120.6(5)
C9 C10 H10 119.7
C11 C10 H10 119.7
C12 C11 C10 119.9(5)
C12 C11 H11 120.1
C10 C11 H11 120.1
C7 C12 C11 118.3(5)
C7 C12 P1 118.0(4)
C11 C12 P1 123.1(4)
C14 C13 C18 120.8(5)
C14 C13 H13 119.6
C18 C13 H13 119.6
C13 C14 C15 120.1(6)
C13 C14 H14 120.0
C15 C14 H14 120.0
C14 C15 C16 119.7(5)
C14 C15 H15 120.2
C16 C15 H15 120.2
C15 C16 C17 120.6(5)
C15 C16 H16 119.7
C17 C16 H16 119.7
C16 C17 C18 119.1(5)
C16 C17 H17 120.4
C18 C17 H17 120.4
C13 C18 C17 119.7(5)
C13 C18 P1 121.8(4)
C17 C18 P1 118.1(4)
C20 C19 C24 122.9(5)
C20 C19 H19 118.5
C24 C19 H19 118.5
C21 C20 C19 118.2(5)
C21 C20 H20 120.9
C19 C20 H20 120.9
C22 C21 C20 120.7(5)
C22 C21 H21 119.7
C20 C21 H21 119.7
C21 C22 C23 120.7(5)
C21 C22 H22 119.7
C23 C22 H22 119.7
C24 C23 C22 121.0(5)
C24 C23 H23 119.5
C22 C23 H23 119.5
C23 C24 C19 116.6(5)
C23 C24 P2 121.7(4)
C19 C24 P2 121.7(4)
C30 C25 C26 121.0(5)
C30 C25 H25 119.5
C26 C25 H25 119.5
C27 C26 C25 119.7(6)
C27 C26 H26 120.2
C25 C26 H26 120.2
C28 C27 C26 120.1(5)
C28 C27 H27 120.0
C26 C27 H27 120.0
C27 C28 C29 120.5(5)
C27 C28 H28 119.7
C29 C28 H28 119.7
C28 C29 C30 120.4(5)
C28 C29 H29 119.8
C30 C29 H29 119.8
C25 C30 C29 118.3(5)
C25 C30 P2 123.5(4)
C29 C30 P2 118.0(4)
C32 C31 C36 121.9(5)
C32 C31 H31 119.1
C36 C31 H31 119.1
C33 C32 C31 118.9(6)
C33 C32 H32 120.5
C31 C32 H32 120.5
C32 C33 C34 120.1(5)
C32 C33 H33 119.9
C34 C33 H33 119.9
C35 C34 C33 120.5(6)
C35 C34 H34 119.7
C33 C34 H34 119.7
C34 C35 C36 121.0(5)
C34 C35 H35 119.5
C36 C35 H35 119.5
C35 C36 C31 117.5(5)
C35 C36 P2 120.8(4)
C31 C36 P2 121.4(4)
C38 C37 C45 104.1(4)
C38 C37 Ru1 131.9(4)
C45 C37 Ru1 123.9(4)
C39 C38 C37 112.3(4)
C39 C38 H38 123.9
C37 C38 H38 123.9
C38 C39 C51 124.6(5)
C38 C39 C40 107.5(4)
C51 C39 C40 127.7(4)
C41 C40 C45 120.5(5)
C41 C40 C39 131.8(5)
C45 C40 C39 107.5(4)
C40 C41 C42 118.3(5)
C40 C41 H41 120.8
C42 C41 H41 120.8
C41 C42 C43 122.4(5)
C41 C42 H42 118.8
C43 C42 H42 118.8
C42 C43 C44 118.9(5)
C42 C43 H43 120.6
C44 C43 H43 120.6
C45 C44 C43 119.7(5)
C45 C44 H44 120.1
C43 C44 H44 120.1
C44 C45 C40 120.1(5)
C44 C45 C37 131.3(5)
C40 C45 C37 108.4(4)
C47 C46 C51 120.8(6)
C47 C46 H46 119.6
C51 C46 H46 119.6
C46 C47 C48 120.4(6)
C46 C47 H47 119.8
C48 C47 H47 119.8
C49 C48 C47 120.1(5)
C49 C48 H48 119.9
C47 C48 H48 119.9
C48 C49 C50 119.7(6)
C48 C49 H49 120.1
C50 C49 H49 120.1
C49 C50 C51 120.8(6)
C49 C50 H50 119.6
C51 C50 H50 119.6
C46 C51 C50 118.2(5)
C46 C51 C39 120.0(5)
C50 C51 C39 121.5(5)
C53 C52 H52A 109.5
C53 C52 H52B 109.5
H52A C52 H52B 109.5
C53 C52 H52C 109.5
H52A C52 H52C 109.5
H52B C52 H52C 109.5
O4 C53 C52 108.8
O4 C53 H53A 109.9
C52 C53 H53A 109.9
O4 C53 H53B 109.9
C52 C53 H53B 109.9
H53A C53 H53B 108.3
C53 O4 C54 113.5
O4 C54 C55 108.8
O4 C54 H54A 109.9
C55 C54 H54A 109.9
O4 C54 H54B 109.9
C55 C54 H54B 109.9
H54A C54 H54B 108.3
C54 C55 H55A 109.5
C54 C55 H55B 109.5
H55A C55 H55B 109.5
C54 C55 H55C 109.5
H55A C55 H55C 109.5
H55B C55 H55C 109.5

loop_
_geom_bond_atom_site_label_1
_geom_bond_atom_site_label_2
_geom_bond_distance
Ru1 C37 1.884(5)
Ru1 O2 2.232(3)
Ru1 P2 2.3053(14)
Ru1 Cl1 2.3698(13)
Ru1 P1 2.3716(14)
Ru1 O1 2.403(3)
Ru1 S1 2.8378(14)
O1 S1 1.481(3)
O2 S1 1.485(3)
O3 S1 1.434(3)
P1 C12 1.816(5)
P1 C18 1.851(5)
P1 C6 1.857(5)
P2 C30 1.838(5)
P2 C36 1.841(5)
P2 C24 1.842(5)
S1 C1 1.775(5)
C1 C6 1.389(6)
C1 C2 1.406(7)
C2 C3 1.366(7)
C2 H2 0.9500
C3 C4 1.405(7)
C3 H3 0.9500
C4 C5 1.383(7)
C4 H4 0.9500
C5 C6 1.391(6)
C5 H5 0.9500
C7 C8 1.392(7)
C7 C12 1.397(7)
C7 H7 0.9500
C8 C9 1.376(7)
C8 H8 0.9500
C9 C10 1.369(8)
C9 H9 0.9500
C10 C11 1.405(7)
C10 H10 0.9500
C11 C12 1.397(7)
C11 H11 0.9500
C13 C14 1.372(7)
C13 C18 1.384(6)
C13 H13 0.9500
C14 C15 1.378(8)
C14 H14 0.9500
C15 C16 1.386(8)
C15 H15 0.9500
C16 C17 1.389(7)
C16 H16 0.9500
C17 C18 1.389(7)
C17 H17 0.9500
C19 C20 1.395(7)
C19 C24 1.405(7)
C19 H19 0.9500
C20 C21 1.387(8)
C20 H20 0.9500
C21 C22 1.369(8)
C21 H21 0.9500
C22 C23 1.397(7)
C22 H22 0.9500
C23 C24 1.396(7)
C23 H23 0.9500
C25 C30 1.383(7)
C25 C26 1.386(7)
C25 H25 0.9500
C26 C27 1.381(8)
C26 H26 0.9500
C27 C28 1.361(8)
C27 H27 0.9500
C28 C29 1.386(7)
C28 H28 0.9500
C29 C30 1.394(7)
C29 H29 0.9500
C31 C32 1.392(7)
C31 C36 1.393(7)
C31 H31 0.9500
C32 C33 1.372(8)
C32 H32 0.9500
C33 C34 1.382(8)
C33 H33 0.9500
C34 C35 1.376(7)
C34 H34 0.9500
C35 C36 1.386(7)
C35 H35 0.9500
C37 C38 1.446(6)
C37 C45 1.501(6)
C38 C39 1.370(6)
C38 H38 0.9500
C39 C51 1.459(7)
C39 C40 1.483(7)
C40 C41 1.380(6)
C40 C45 1.416(6)
C41 C42 1.385(7)
C41 H41 0.9500
C42 C43 1.388(7)
C42 H42 0.9500
C43 C44 1.403(7)
C43 H43 0.9500
C44 C45 1.376(7)
C44 H44 0.9500
C46 C47 1.370(7)
C46 C51 1.389(7)
C46 H46 0.9500
C47 C48 1.379(8)
C47 H47 0.9500
C48 C49 1.373(8)
C48 H48 0.9500
C49 C50 1.381(7)
C49 H49 0.9500
C50 C51 1.398(7)
C50 H50 0.9500
C52 C53 1.5180
C52 H52A 0.9800
C52 H52B 0.9800
C52 H52C 0.9800
C53 O4 1.4194
C53 H53A 0.9900
C53 H53B 0.9900
O4 C54 1.4196
C54 C55 1.5179
C54 H54A 0.9900
C54 H54B 0.9900
C55 H55A 0.9800
C55 H55B 0.9800
C55 H55C 0.9800

loop_
_geom_torsion_atom_site_label_1
_geom_torsion_atom_site_label_2
_geom_torsion_atom_site_label_3
_geom_torsion_atom_site_label_4
_geom_torsion
Ru1 O1 S1 O3 144.04(18)
Ru1 O1 S1 O2 13.57(19)
Ru1 O1 S1 C1 -96.08(19)
Ru1 O2 S1 O3 -144.83(19)
Ru1 O2 S1 O1 -14.8(2)
Ru1 O2 S1 C1 97.7(2)
O3 S1 C1 C6 -177.4(4)
O1 S1 C1 C6 58.3(4)
O2 S1 C1 C6 -54.6(4)
Ru1 S1 C1 C6 -1.9(4)
O3 S1 C1 C2 -1.5(5)
O1 S1 C1 C2 -125.8(4)
O2 S1 C1 C2 121.3(4)
Ru1 S1 C1 C2 174.1(4)
C6 C1 C2 C3 1.8(8)
S1 C1 C2 C3 -174.1(4)
C1 C2 C3 C4 -0.5(9)
C2 C3 C4 C5 -0.1(8)
C3 C4 C5 C6 -0.6(8)
C2 C1 C6 C5 -2.4(7)
S1 C1 C6 C5 173.4(4)
C2 C1 C6 P1 169.9(4)
S1 C1 C6 P1 -14.4(6)
C4 C5 C6 C1 1.8(7)
C4 C5 C6 P1 -170.6(4)
C12 P1 C6 C1 152.2(4)
C18 P1 C6 C1 -99.6(4)
Ru1 P1 C6 C1 25.8(4)
C12 P1 C6 C5 -35.7(4)
C18 P1 C6 C5 72.5(4)
Ru1 P1 C6 C5 -162.1(3)
C12 C7 C8 C9 -1.1(8)
C7 C8 C9 C10 0.7(9)
C8 C9 C10 C11 -0.1(9)
C9 C10 C11 C12 0.1(9)
C8 C7 C12 C11 1.0(7)
C8 C7 C12 P1 -170.8(4)
C10 C11 C12 C7 -0.5(8)
C10 C11 C12 P1 170.9(4)
C18 P1 C12 C7 -153.1(4)
C6 P1 C12 C7 -53.7(4)
Ru1 P1 C12 C7 69.2(4)
C18 P1 C12 C11 35.6(5)
C6 P1 C12 C11 134.9(4)
Ru1 P1 C12 C11 -102.2(4)
C18 C13 C14 C15 0.0(9)
C13 C14 C15 C16 0.7(9)
C14 C15 C16 C17 -0.9(8)
C15 C16 C17 C18 0.4(8)
C14 C13 C18 C17 -0.4(8)
C14 C13 C18 P1 172.3(4)
C16 C17 C18 C13 0.2(7)
C16 C17 C18 P1 -172.8(4)
C12 P1 C18 C13 31.3(5)
C6 P1 C18 C13 -73.3(4)
Ru1 P1 C18 C13 167.6(4)
C12 P1 C18 C17 -155.8(4)
C6 P1 C18 C17 99.6(4)
Ru1 P1 C18 C17 -19.6(4)
C24 C19 C20 C21 0.6(8)
C19 C20 C21 C22 -0.5(8)
C20 C21 C22 C23 0.3(9)
C21 C22 C23 C24 -0.2(8)
C22 C23 C24 C19 0.2(7)
C22 C23 C24 P2 -179.2(4)
C20 C19 C24 C23 -0.4(8)
C20 C19 C24 P2 179.0(4)
C30 P2 C24 C23 -53.6(5)
C36 P2 C24 C23 -158.4(4)
Ru1 P2 C24 C23 73.2(4)
C30 P2 C24 C19 127.0(4)
C36 P2 C24 C19 22.3(5)
Ru1 P2 C24 C19 -106.1(4)
C30 C25 C26 C27 -2.0(8)
C25 C26 C27 C28 2.4(8)
C26 C27 C28 C29 -2.1(8)
C27 C28 C29 C30 1.2(8)
C26 C25 C30 C29 1.1(8)
C26 C25 C30 P2 -173.3(4)
C28 C29 C30 C25 -0.7(7)
C28 C29 C30 P2 174.0(4)
C36 P2 C30 C25 89.1(5)
C24 P2 C30 C25 -15.3(5)
Ru1 P2 C30 C25 -148.7(4)
C36 P2 C30 C29 -85.3(4)
C24 P2 C30 C29 170.3(4)
Ru1 P2 C30 C29 36.8(4)
C36 C31 C32 C33 0.9(9)
C31 C32 C33 C34 -1.2(10)
C32 C33 C34 C35 0.3(10)
C33 C34 C35 C36 0.9(10)
C34 C35 C36 C31 -1.2(9)
C34 C35 C36 P2 173.7(5)
C32 C31 C36 C35 0.3(9)
C32 C31 C36 P2 -174.6(4)
C30 P2 C36 C35 162.3(5)
C24 P2 C36 C35 -91.2(5)
Ru1 P2 C36 C35 42.2(5)
C30 P2 C36 C31 -23.0(5)
C24 P2 C36 C31 83.5(5)
Ru1 P2 C36 C31 -143.1(4)
O2 Ru1 C37 C38 142.5(5)
P2 Ru1 C37 C38 -46.3(5)
Cl1 Ru1 C37 C38 -133.2(4)
P1 Ru1 C37 C38 54.1(5)
O1 Ru1 C37 C38 123.6(5)
S1 Ru1 C37 C38 131.1(4)
O2 Ru1 C37 C45 -33.8(4)
P2 Ru1 C37 C45 137.4(4)
Cl1 Ru1 C37 C45 50.5(4)
P1 Ru1 C37 C45 -122.2(4)
O1 Ru1 C37 C45 -52.7(7)
S1 Ru1 C37 C45 -45.2(5)
C45 C37 C38 C39 2.2(5)
Ru1 C37 C38 C39 -174.6(4)
C37 C38 C39 C51 172.3(5)
C37 C38 C39 C40 -3.4(6)
C38 C39 C40 C41 -171.6(5)
C51 C39 C40 C41 12.9(9)
C38 C39 C40 C45 3.2(6)
C51 C39 C40 C45 -172.3(5)
C45 C40 C41 C42 2.5(8)
C39 C40 C41 C42 176.8(5)
C40 C41 C42 C43 0.0(9)
C41 C42 C43 C44 -2.3(9)
C42 C43 C44 C45 2.1(9)
C43 C44 C45 C40 0.4(8)
C43 C44 C45 C37 -175.1(5)
C41 C40 C45 C44 -2.8(8)
C39 C40 C45 C44 -178.3(5)
C41 C40 C45 C37 173.7(5)
C39 C40 C45 C37 -1.9(5)
C38 C37 C45 C44 175.8(5)
Ru1 C37 C45 C44 -7.0(8)
C38 C37 C45 C40 -0.1(5)
Ru1 C37 C45 C40 177.1(4)
C51 C46 C47 C48 0.9(8)
C46 C47 C48 C49 -0.8(9)
C47 C48 C49 C50 0.7(9)
C48 C49 C50 C51 -0.8(8)
C47 C46 C51 C50 -1.0(8)
C47 C46 C51 C39 -174.3(5)
C49 C50 C51 C46 1.0(8)
C49 C50 C51 C39 174.1(5)
C38 C39 C51 C46 26.3(8)
C40 C39 C51 C46 -158.9(5)
C38 C39 C51 C50 -146.7(5)
C40 C39 C51 C50 28.1(8)
C52 C53 O4 C54 -180.0
C53 O4 C54 C55 179.9
